data_7241809
loop_
_publ_author_name
'Chahine, Ali Y.'
'Turner, David R.'
'Batten, Stuart R.'

_publ_section_title
;
 Crystal engineering of coordination polymers using flexible
 tetracarboxylate linkers with embedded cyclohexyldiamine cores
;
_journal_issue 3
_journal_name_full CrystEngComm
_journal_page_first 569
_journal_page_last 590
_journal_paper_doi 10.1039/D0CE01620A
_journal_volume 23
_journal_year 2021
_chemical_formula_moiety 'C39.5 H40.5 Co2.5 N2.5 O10.5, 0.25(C3 H7 N O)'
_chemical_formula_sum 'C40.25 H42.25 Co2.5 N2.75 O10.75'
_chemical_formula_weight 883.84
_space_group_crystal_system monoclinic
_space_group_IT_number 15
_space_group_name_Hall '-C 2yc'
_space_group_name_H-M_alt 'C 1 2/c 1'
_atom_sites_solution_hydrogens mixed
_atom_sites_solution_primary dual
_audit_creation_date 2020-04-10
_audit_creation_method
;
Olex2 1.3
(compiled 2020.02.04 svn.rd84adfe8 for OlexSys, GUI svn.r6032)
;
_audit_update_record
;
2020-11-06 deposited with the CCDC.	2020-11-26 downloaded from the CCDC.
;
_cell_angle_alpha 90
_cell_angle_beta 95.06(3)
_cell_angle_gamma 90
_cell_formula_units_Z 8
_cell_length_a 20.898(4)
_cell_length_b 21.113(4)
_cell_length_c 32.881(7)
_cell_measurement_reflns_used 14622
_cell_measurement_temperature 100
_cell_measurement_theta_max 26.380
_cell_measurement_theta_min 1.374
_cell_volume 14451(5)
_computing_cell_refinement 'XDS (Kabsch, 1993)'
_computing_data_collection 'AS QEGUI'
_computing_data_reduction 'XDS (Kabsch, 1993)'
_computing_molecular_graphics 'Olex2 1.3 (Dolomanov et al., 2009)'
_computing_publication_material 'Olex2 1.3 (Dolomanov et al., 2009)'
_computing_structure_refinement 'SHELXL 2018/3 (Sheldrick, 2015)'
_computing_structure_solution 'SHELXT 2018/2 (Sheldrick, 2018)'
_diffrn_ambient_temperature 100
_diffrn_measured_fraction_theta_full 0.991
_diffrn_measured_fraction_theta_max 0.987
_diffrn_measurement_device_type 'Dectris Eiger 16M'
_diffrn_measurement_method 'Omega Scan'
_diffrn_radiation_monochromator 'Silicon Double Crystal'
_diffrn_radiation_source 'MX2 Beamline Australian Synchrotron'
_diffrn_radiation_type Synchrotron
_diffrn_radiation_wavelength 0.71073
_diffrn_reflns_av_R_equivalents 0.0629
_diffrn_reflns_av_unetI/netI 0.0399
_diffrn_reflns_Laue_measured_fraction_full 0.991
_diffrn_reflns_Laue_measured_fraction_max 0.987
_diffrn_reflns_limit_h_max 26
_diffrn_reflns_limit_h_min -26
_diffrn_reflns_limit_k_max 26
_diffrn_reflns_limit_k_min -26
_diffrn_reflns_limit_l_max 41
_diffrn_reflns_limit_l_min -41
_diffrn_reflns_number 92439
_diffrn_reflns_point_group_measured_fraction_full 0.991
_diffrn_reflns_point_group_measured_fraction_max 0.987
_diffrn_reflns_theta_full 25.242
_diffrn_reflns_theta_max 26.380
_diffrn_reflns_theta_min 1.374
_diffrn_standards_number 0
_exptl_absorpt_coefficient_mu 0.604
_exptl_absorpt_correction_type multi-scan
_exptl_absorpt_process_details 'XDS (Kabsch, 1993)'
_exptl_crystal_colour purple
_exptl_crystal_density_diffrn 0.813
_exptl_crystal_description plate
_exptl_crystal_F_000 3652
_exptl_crystal_size_max 0.2
_exptl_crystal_size_mid 0.1
_exptl_crystal_size_min 0.05
_exptl_transmission_factor_max 0.4348
_exptl_transmission_factor_min 0.2999
_refine_diff_density_max 1.421
_refine_diff_density_min -0.906
_refine_diff_density_rms 0.118
_refine_ls_extinction_method none
_refine_ls_goodness_of_fit_ref 1.255
_refine_ls_hydrogen_treatment constr
_refine_ls_matrix_type full
_refine_ls_number_parameters 560
_refine_ls_number_reflns 14622
_refine_ls_number_restraints 12
_refine_ls_restrained_S_all 2.315
_refine_ls_R_factor_all 0.1368
_refine_ls_R_factor_gt 0.1000
_refine_ls_shift/su_max 0.001
_refine_ls_shift/su_mean 0.000
_refine_ls_structure_factor_coef Fsqd
_refine_ls_weighting_details 'w=1/[\s^2^(Fo^2^)+(0.2000P)^2^] where P=(Fo^2^+2Fc^2^)/3'
_refine_ls_weighting_scheme calc
_refine_ls_wR_factor_gt 0.3111
_refine_ls_wR_factor_ref 0.3520
_reflns_Friedel_coverage 0.000
_reflns_number_gt 8350
_reflns_number_total 14622
_reflns_threshold_expression 'I > 2\s(I)'
_cod_data_source_file d0ce01620a2.cif
_cod_data_source_block 6Co
_cod_depositor_comments
;
The following automatic conversions were performed:

data item '_exptl_absorpt_correction_type' value 'Multi-Scan' was
changed to 'multi-scan' in accordance with the
/home/data/users/saulius/crontab/automatic-downloads/rss-feeds/RSC/lib/dictionaries/cif_core.dic
dictionary named 'cif_core.dic' version 2.4.2 last updated on
2011-04-26.

Automatic conversion script
Id: cif_fix_values 7556 2019-12-06 15:28:31Z antanas 

 Adding full bibliography for 7241796--7241816.cif.
;
_cod_original_formula_sum 'C40.25 H42.25 Co2.50 N2.75 O10.75'
_cod_database_code 7241809
_shelx_shelxl_version_number 2018/3
_shelx_space_group_comment
;
The symmetry employed for this shelxl refinement is uniquely defined
by the following loop, which should always be used as a source of
symmetry information in preference to the above space-group names.
They are only intended as comments.
;
_olex2_refinement_description
;
1. Fixed Uiso
 At 1.2 times of:
  All C(H) groups, All C(H,H) groups, All N(H) groups
 At 1.5 times of:
  All C(H,H,H) groups, All O(H,H) groups
2. Restrained distances
 N3-C39
 1.45 with sigma of 0.02
 N4-C44
 1.4 with sigma of 0.02
 N4-C42
 1.43 with sigma of 0.02
 N3-C41A
 1.5 with sigma of 0.02
 O12-C42
 1.2 with sigma of 0.02
 O3_$1-H10B
 2.041 with sigma of 0.04
3. Uiso/Uaniso restraints and constraints
Uanis(C41A) \\sim Ueq: with sigma of 0.001 and sigma for terminal atoms of 0.05
4. Others
 Fixed Sof: O11(0.5) N3(0.5) C39(0.5) H39(0.5) C40A(0.25) H40A(0.25)
 H40B(0.25) H40C(0.25) C41A(0.25) H41A(0.25) H41B(0.25) H41C(0.25) C40B(0.25)
 H40D(0.25) H40E(0.25) H40F(0.25) C41B(0.25) H41D(0.25) H41E(0.25) H41F(0.25)
 O12(0.25) C42(0.25) H42(0.25) N4(0.25) C43(0.25) H43A(0.25) H43B(0.25)
 H43C(0.25) C44(0.25) H44A(0.25) H44B(0.25) H44C(0.25)
5.a Rotating group:
 O10(H10A,H10B)
5.b Ternary CH refined with riding coordinates:
 N2(H2), C1(H1), C4(H4)
5.c Secondary CH2 refined with riding coordinates:
 C2(H2A,H2B), C3(H3A,H3B), C5(H5A,H5B), C6(H6A,H6B), C7(H7A,H7B), C15(H15A,
 H15B), C23(H23A,H23B), C31(H31A,H31B)
5.d Me refined with riding coordinates:
 C40A(H40A,H40B,H40C), C41A(H41A,H41B,H41C), C40B(H40D,H40E,H40F), C41B(H41D,
 H41E,H41F)
5.e Aromatic/amide H refined with riding coordinates:
 C9(H9), C10(H10), C12(H12), C13(H13), C17(H17), C18(H18), C20(H20), C21(H21),
 C25(H25), C26(H26), C28(H28), C29(H29), C33(H33), C34(H34), C36(H36), C37(H37),
  C39(H39), C42(H42)
5.f Idealised Me refined as rotating group:
 C43(H43A,H43B,H43C), C44(H44A,H44B,H44C)
;
_olex2_submission_special_instructions 'No special instructions were received'

loop_
_space_group_symop_operation_xyz
'x, y, z'
'-x, y, -z+1/2'
'x+1/2, y+1/2, z'
'-x+1/2, y+1/2, -z+1/2'
'-x, -y, -z'
'x, -y, z-1/2'
'-x+1/2, -y+1/2, -z'
'x+1/2, -y+1/2, z-1/2'

loop_
_atom_site_label
_atom_site_type_symbol
_atom_site_fract_x
_atom_site_fract_y
_atom_site_fract_z
_atom_site_U_iso_or_equiv
_atom_site_adp_type
_atom_site_occupancy
_atom_site_site_symmetry_order
_atom_site_calc_flag
_atom_site_refinement_flags_posn
_atom_site_refinement_flags_adp
_atom_site_refinement_flags_occupancy
_atom_site_disorder_assembly
_atom_site_disorder_group
Co1 Co 0.38358(4) 0.26201(3) 0.24303(2) 0.0888(3) Uani 1 1 d . . . . .
Co2 Co 0.65535(4) 0.58539(3) 0.76040(2) 0.0887(3) Uani 1 1 d . . . . .
Co3 Co 0.500000 0.64302(4) 0.750000 0.0854(3) Uani 1 2 d S T P . .
O1 O 0.5568(2) 0.22421(19) 0.29752(12) 0.1016(11) Uani 1 1 d . . . . .
O2 O 0.46626(18) 0.28179(16) 0.28783(10) 0.0862(9) Uani 1 1 d . . . . .
O3 O 0.1910(3) -0.1182(2) 0.34183(18) 0.161(2) Uani 1 1 d . . . . .
O4 O 0.1783(2) -0.0289(2) 0.30747(13) 0.1034(11) Uani 1 1 d . . . . .
O5 O 0.2350(2) 0.11909(18) 0.74041(12) 0.1018(11) Uani 1 1 d . . . . .
O6 O 0.1785(2) 0.2021(2) 0.71649(11) 0.1025(11) Uani 1 1 d . . . . .
O7 O 0.6163(2) 0.53093(18) 0.71656(11) 0.0954(10) Uani 1 1 d . . . . .
O8 O 0.5173(2) 0.57307(18) 0.70622(11) 0.0978(10) Uani 1 1 d . . . . .
O9 O 0.59235(18) 0.64839(17) 0.77654(11) 0.0928(9) Uani 1 1 d . . . . .
O10 O 0.3069(2) 0.2584(2) 0.19673(13) 0.1150(13) Uani 1 1 d . . . . .
H10A H 0.262262 0.268625 0.204096 0.172 Uiso 1 1 d R U . . .
H10B H 0.306451 0.289920 0.173967 0.172 Uiso 1 1 d DR U . . .
O11 O 0.3664(3) 0.1737(2) 0.26504(17) 0.0598(13) Uani 0.5 1 d . . P . .
N1 N 0.3535(2) 0.1317(2) 0.46051(13) 0.0929(12) Uani 1 1 d . . . . .
N2 N 0.4312(2) 0.2929(2) 0.59956(13) 0.0927(11) Uani 1 1 d . . . . .
H2 H 0.397214 0.323818 0.603258 0.111 Uiso 1 1 calc R U . . .
N3 N 0.3412(8) 0.0705(4) 0.2591(5) 0.165(7) Uani 0.5 1 d D . P . .
C1 C 0.4041(3) 0.2460(3) 0.56875(17) 0.0928(14) Uani 1 1 d . . . . .
H1 H 0.371017 0.222624 0.581800 0.111 Uiso 1 1 calc R U . . .
C2 C 0.3709(3) 0.2769(3) 0.53222(17) 0.0962(14) Uani 1 1 d . . . . .
H2A H 0.401976 0.299834 0.517651 0.115 Uiso 1 1 calc R U . . .
H2B H 0.339774 0.307112 0.540749 0.115 Uiso 1 1 calc R U . . .
C3 C 0.3362(3) 0.2273(3) 0.50334(16) 0.0947(14) Uani 1 1 d . . . . .
H3A H 0.302034 0.207508 0.516966 0.114 Uiso 1 1 calc R U . . .
H3B H 0.316955 0.248360 0.479063 0.114 Uiso 1 1 calc R U . . .
C4 C 0.3823(3) 0.1767(3) 0.49107(15) 0.0873(13) Uani 1 1 d . . . . .
H4 H 0.415865 0.199186 0.477811 0.105 Uiso 1 1 calc R U . . .
C5 C 0.4166(3) 0.1456(3) 0.52997(18) 0.1006(15) Uani 1 1 d . . . . .
H5A H 0.385223 0.124804 0.545453 0.121 Uiso 1 1 calc R U . . .
H5B H 0.446827 0.113832 0.522174 0.121 Uiso 1 1 calc R U . . .
C6 C 0.4522(3) 0.1964(3) 0.55624(17) 0.1003(15) Uani 1 1 d . . . . .
H6A H 0.484280 0.216499 0.540957 0.120 Uiso 1 1 calc R U . . .
H6B H 0.474005 0.177105 0.580419 0.120 Uiso 1 1 calc R U . . .
C7 C 0.4013(3) 0.0995(3) 0.43897(16) 0.0913(14) Uani 1 1 d . . . . .
H7A H 0.382335 0.061339 0.426641 0.110 Uiso 1 1 calc R U . . .
H7B H 0.436351 0.086621 0.458555 0.110 Uiso 1 1 calc R U . . .
C8 C 0.4284(3) 0.1388(3) 0.40598(16) 0.0918(14) Uani 1 1 d . . . . .
C9 C 0.3919(3) 0.1866(3) 0.38631(16) 0.0942(14) Uani 1 1 d . . . . .
H9 H 0.352195 0.197421 0.395066 0.113 Uiso 1 1 calc R U . . .
C10 C 0.4153(3) 0.2187(3) 0.35288(16) 0.0957(15) Uani 1 1 d . . . . .
H10 H 0.390171 0.249395 0.338918 0.115 Uiso 1 1 calc R U . . .
C11 C 0.4756(3) 0.2046(2) 0.34087(15) 0.0894(13) Uani 1 1 d . . . . .
C12 C 0.5126(3) 0.1574(3) 0.36177(19) 0.1066(17) Uani 1 1 d . . . . .
H12 H 0.553341 0.147622 0.354265 0.128 Uiso 1 1 calc R U . . .
C13 C 0.4879(3) 0.1257(3) 0.39355(19) 0.1093(18) Uani 1 1 d . . . . .
H13 H 0.512593 0.094165 0.407069 0.131 Uiso 1 1 calc R U . . .
C14 C 0.5014(3) 0.2383(3) 0.30636(16) 0.0890(13) Uani 1 1 d . . . . .
C15 C 0.3078(3) 0.0876(3) 0.47790(16) 0.1057(18) Uani 1 1 d . . . . .
H15A H 0.277309 0.111353 0.492508 0.127 Uiso 1 1 calc R U . . .
H15B H 0.330952 0.058997 0.497007 0.127 Uiso 1 1 calc R U . . .
C16 C 0.2719(3) 0.0497(3) 0.44332(17) 0.0998(15) Uani 1 1 d . . . . .
C17 C 0.2449(3) 0.0795(3) 0.40882(17) 0.1003(16) Uani 1 1 d . . . . .
H17 H 0.245122 0.123494 0.407626 0.120 Uiso 1 1 calc R U . . .
C18 C 0.2175(3) 0.0453(3) 0.37581(19) 0.1055(17) Uani 1 1 d . . . . .
H18 H 0.198761 0.066444 0.352955 0.127 Uiso 1 1 calc R U . . .
C19 C 0.2179(3) -0.0212(3) 0.37682(16) 0.0978(15) Uani 1 1 d . . . . .
C20 C 0.2433(4) -0.0510(3) 0.4115(2) 0.133(3) Uani 1 1 d . . . . .
H20 H 0.241880 -0.094934 0.413099 0.159 Uiso 1 1 calc R U . . .
C21 C 0.2717(4) -0.0156(4) 0.44497(19) 0.131(3) Uani 1 1 d . . . . .
H21 H 0.290155 -0.036316 0.468037 0.157 Uiso 1 1 calc R U . . .
C22 C 0.1945(3) -0.0590(3) 0.34007(19) 0.1073(17) Uani 1 1 d . . . . .
C23 C 0.4864(3) 0.3286(3) 0.58627(18) 0.1028(16) Uani 1 1 d . . . . .
H23A H 0.475214 0.345419 0.559115 0.123 Uiso 1 1 calc R U . . .
H23B H 0.522449 0.299978 0.584743 0.123 Uiso 1 1 calc R U . . .
C24 C 0.5064(3) 0.3822(3) 0.61457(17) 0.0961(15) Uani 1 1 d . . . . .
C25 C 0.5684(3) 0.3909(3) 0.63018(18) 0.0978(15) Uani 1 1 d . . . . .
H25 H 0.599787 0.363128 0.622618 0.117 Uiso 1 1 calc R U . . .
C26 C 0.5864(3) 0.4403(3) 0.65718(17) 0.0958(14) Uani 1 1 d . . . . .
H26 H 0.629250 0.444923 0.667106 0.115 Uiso 1 1 calc R U . . .
C27 C 0.5405(3) 0.4823(3) 0.66923(16) 0.0906(14) Uani 1 1 d . . . . .
C28 C 0.4779(3) 0.4723(3) 0.65442(19) 0.1045(17) Uani 1 1 d . . . . .
H28 H 0.446013 0.498044 0.663575 0.125 Uiso 1 1 calc R U . . .
C29 C 0.4604(3) 0.4247(3) 0.6259(3) 0.120(2) Uani 1 1 d . . . . .
H29 H 0.418154 0.421446 0.614657 0.144 Uiso 1 1 calc R U . . .
C30 C 0.5584(3) 0.5326(3) 0.69963(17) 0.0911(14) Uani 1 1 d . . . . .
C31 C 0.4483(3) 0.2631(3) 0.64001(17) 0.1005(16) Uani 1 1 d . . . . .
H31A H 0.470485 0.293984 0.657997 0.121 Uiso 1 1 calc R U . . .
H31B H 0.477603 0.228236 0.636720 0.121 Uiso 1 1 calc R U . . .
C32 C 0.3899(3) 0.2385(3) 0.65988(17) 0.0941(14) Uani 1 1 d . . . . .
C33 C 0.3327(3) 0.2726(3) 0.65843(17) 0.0973(15) Uani 1 1 d . . . . .
H33 H 0.329081 0.310538 0.644040 0.117 Uiso 1 1 calc R U . . .
C34 C 0.2818(3) 0.2508(3) 0.67804(16) 0.0906(14) Uani 1 1 d . . . . .
H34 H 0.244277 0.274682 0.677222 0.109 Uiso 1 1 calc R U . . .
C35 C 0.2851(3) 0.1946(3) 0.69874(15) 0.0926(14) Uani 1 1 d . . . . .
C36 C 0.3422(3) 0.1596(3) 0.7000(2) 0.1076(17) Uani 1 1 d . . . . .
H36 H 0.345184 0.120984 0.713599 0.129 Uiso 1 1 calc R U . . .
C37 C 0.3937(3) 0.1819(3) 0.68127(19) 0.1038(16) Uani 1 1 d . . . . .
H37 H 0.431771 0.158792 0.682960 0.125 Uiso 1 1 calc R U . . .
C38 C 0.2293(3) 0.1717(3) 0.72024(16) 0.0912(14) Uani 1 1 d . . . . .
C39 C 0.3526(6) 0.1347(8) 0.2454(4) 0.129(6) Uani 0.5 1 d D . P A .
H39 H 0.347636 0.142417 0.217462 0.155 Uiso 0.5 1 calc R U P . .
C40A C 0.3465(16) 0.0631(11) 0.3068(7) 0.081(7) Uani 0.25 1 d . . P A 1
H40A H 0.338426 0.019835 0.313745 0.122 Uiso 0.25 1 calc R U P A 1
H40B H 0.388826 0.074972 0.317877 0.122 Uiso 0.25 1 calc R U P A 1
H40C H 0.315378 0.089996 0.318000 0.122 Uiso 0.25 1 calc R U P A 1
C41A C 0.305(2) 0.0257(15) 0.2275(12) 0.168(17) Uani 0.25 1 d D U P A 1
H41A H 0.300398 -0.015103 0.239696 0.252 Uiso 0.25 1 calc R U P A 1
H41B H 0.263752 0.043013 0.219138 0.252 Uiso 0.25 1 calc R U P A 1
H41C H 0.329567 0.021536 0.204200 0.252 Uiso 0.25 1 calc R U P A 1
C40B C 0.329(3) 0.0488(16) 0.2940(15) 0.148(18) Uani 0.25 1 d . . P A 2
H40D H 0.324201 0.003633 0.292377 0.223 Uiso 0.25 1 calc R U P A 2
H40E H 0.364222 0.058909 0.313892 0.223 Uiso 0.25 1 calc R U P A 2
H40F H 0.290426 0.067521 0.302021 0.223 Uiso 0.25 1 calc R U P A 2
C41B C 0.348(2) 0.0053(13) 0.2351(11) 0.140(13) Uani 0.25 1 d . . P A 2
H41D H 0.357356 0.014112 0.207552 0.210 Uiso 0.25 1 calc R U P A 2
H41E H 0.382417 -0.019173 0.248512 0.210 Uiso 0.25 1 calc R U P A 2
H41F H 0.308663 -0.018045 0.234766 0.210 Uiso 0.25 1 calc R U P A 2
O12 O 0.1793(12) 0.2162(14) 0.2106(8) 0.168(8) Uiso 0.25 1 d D . P C .
C42 C 0.1246(12) 0.2063(10) 0.2244(8) 0.118(8) Uiso 0.25 1 d D . P . .
H42 H 0.088205 0.231878 0.221512 0.141 Uiso 0.25 1 calc R U P B 1
N4 N 0.1319(5) 0.1513(6) 0.2436(4) 0.059(3) Uiso 0.25 1 d D . P C 1
C43 C 0.0974(7) 0.1146(7) 0.2682(4) 0.056(3) Uiso 0.25 1 d . . P C 1
H43A H 0.053215 0.113795 0.257419 0.084 Uiso 0.25 1 calc R U P C 1
H43B H 0.100576 0.132042 0.295241 0.084 Uiso 0.25 1 calc R U P C 1
H43C H 0.114327 0.072326 0.269046 0.084 Uiso 0.25 1 calc R U P C 1
C44 C 0.1940(9) 0.1231(13) 0.2468(9) 0.114(7) Uiso 0.25 1 d D . P C 1
H44A H 0.189898 0.078066 0.249630 0.171 Uiso 0.25 1 calc R U P C 1
H44B H 0.218979 0.139798 0.270312 0.171 Uiso 0.25 1 calc R U P C 1
H44C H 0.214991 0.132433 0.222714 0.171 Uiso 0.25 1 calc R U P C 1

loop_
_atom_site_aniso_label
_atom_site_aniso_U_11
_atom_site_aniso_U_22
_atom_site_aniso_U_33
_atom_site_aniso_U_23
_atom_site_aniso_U_13
_atom_site_aniso_U_12
Co1 0.1070(5) 0.0779(4) 0.0835(5) 0.0003(3) 0.0189(4) -0.0025(3)
Co2 0.1110(6) 0.0776(4) 0.0781(4) 0.0031(3) 0.0112(4) 0.0016(3)
Co3 0.1082(7) 0.0727(5) 0.0769(6) 0.000 0.0173(5) 0.000
O1 0.117(3) 0.097(2) 0.094(2) 0.014(2) 0.027(2) 0.019(2)
O2 0.107(2) 0.0751(19) 0.0786(19) 0.0024(16) 0.0179(17) 0.0034(17)
O3 0.243(7) 0.086(3) 0.143(4) -0.017(3) -0.047(4) 0.000(4)
O4 0.116(3) 0.097(3) 0.097(3) -0.010(2) 0.012(2) -0.010(2)
O5 0.126(3) 0.082(2) 0.098(2) 0.0072(19) 0.020(2) 0.000(2)
O6 0.109(3) 0.117(3) 0.083(2) 0.016(2) 0.0223(19) 0.013(2)
O7 0.110(3) 0.092(2) 0.085(2) -0.0044(18) 0.015(2) -0.001(2)
O8 0.121(3) 0.084(2) 0.090(2) -0.0077(18) 0.016(2) 0.000(2)
O9 0.113(2) 0.088(2) 0.079(2) 0.0022(16) 0.0135(18) 0.0001(19)
O10 0.119(3) 0.126(3) 0.098(3) 0.000(2) 0.002(2) -0.001(3)
O11 0.076(3) 0.041(2) 0.065(3) -0.010(2) 0.018(3) -0.008(2)
N1 0.116(3) 0.086(3) 0.078(2) -0.004(2) 0.017(2) -0.018(2)
N2 0.108(3) 0.087(3) 0.085(3) -0.013(2) 0.017(2) -0.009(2)
N3 0.228(14) 0.048(4) 0.240(16) -0.046(7) 0.135(13) -0.058(7)
C1 0.106(3) 0.087(3) 0.087(3) -0.012(3) 0.013(3) -0.014(3)
C2 0.116(4) 0.085(3) 0.089(3) -0.009(3) 0.017(3) 0.004(3)
C3 0.109(4) 0.097(4) 0.078(3) -0.003(3) 0.010(3) 0.000(3)
C4 0.102(3) 0.086(3) 0.074(3) -0.002(2) 0.012(2) -0.006(3)
C5 0.125(4) 0.088(3) 0.088(3) -0.009(3) 0.011(3) 0.004(3)
C6 0.124(4) 0.089(3) 0.087(3) -0.010(3) 0.009(3) 0.003(3)
C7 0.113(4) 0.087(3) 0.074(3) 0.003(2) 0.010(3) -0.006(3)
C8 0.115(4) 0.088(3) 0.074(3) 0.003(2) 0.014(3) 0.001(3)
C9 0.110(4) 0.093(3) 0.082(3) 0.003(3) 0.023(3) 0.000(3)
C10 0.122(4) 0.089(3) 0.078(3) 0.009(3) 0.016(3) 0.007(3)
C11 0.116(4) 0.076(3) 0.078(3) 0.005(2) 0.021(3) 0.003(3)
C12 0.120(4) 0.108(4) 0.095(4) 0.021(3) 0.023(3) 0.027(3)
C13 0.130(5) 0.097(4) 0.105(4) 0.022(3) 0.030(4) 0.014(3)
C14 0.106(4) 0.086(3) 0.077(3) 0.007(2) 0.019(3) 0.007(3)
C15 0.136(5) 0.109(4) 0.072(3) 0.000(3) 0.013(3) -0.040(3)
C16 0.117(4) 0.097(4) 0.087(3) -0.005(3) 0.015(3) -0.019(3)
C17 0.126(4) 0.088(3) 0.086(3) -0.009(3) 0.007(3) -0.015(3)
C18 0.120(4) 0.109(4) 0.090(3) -0.011(3) 0.018(3) 0.002(3)
C19 0.121(4) 0.093(4) 0.079(3) -0.003(3) 0.005(3) -0.006(3)
C20 0.194(7) 0.097(4) 0.102(4) 0.003(3) -0.013(5) -0.029(5)
C21 0.188(7) 0.114(5) 0.086(4) 0.005(3) -0.010(4) -0.048(5)
C22 0.129(5) 0.105(4) 0.086(4) -0.005(3) 0.002(3) -0.006(4)
C23 0.118(4) 0.099(4) 0.095(3) -0.010(3) 0.029(3) -0.017(3)
C24 0.119(4) 0.083(3) 0.090(3) -0.011(3) 0.030(3) -0.007(3)
C25 0.112(4) 0.092(3) 0.094(3) -0.016(3) 0.030(3) -0.004(3)
C26 0.105(4) 0.090(3) 0.093(3) -0.011(3) 0.013(3) 0.006(3)
C27 0.108(4) 0.083(3) 0.082(3) -0.002(2) 0.014(3) -0.009(3)
C28 0.106(4) 0.103(4) 0.106(4) -0.024(3) 0.022(3) -0.007(3)
C29 0.105(4) 0.107(4) 0.150(6) -0.024(4) 0.025(4) -0.008(3)
C30 0.112(4) 0.081(3) 0.084(3) -0.001(2) 0.026(3) 0.003(3)
C31 0.118(4) 0.100(4) 0.085(3) -0.006(3) 0.016(3) -0.013(3)
C32 0.111(4) 0.088(3) 0.084(3) -0.012(3) 0.012(3) 0.000(3)
C33 0.120(4) 0.082(3) 0.091(3) 0.006(3) 0.017(3) 0.000(3)
C34 0.107(4) 0.087(3) 0.080(3) -0.001(2) 0.022(3) 0.012(3)
C35 0.115(4) 0.087(3) 0.079(3) -0.001(2) 0.025(3) 0.003(3)
C36 0.112(4) 0.093(4) 0.120(5) 0.020(3) 0.026(3) 0.013(3)
C37 0.106(4) 0.100(4) 0.108(4) 0.006(3) 0.018(3) 0.001(3)
C38 0.103(4) 0.090(3) 0.082(3) -0.002(3) 0.010(3) 0.007(3)
C39 0.102(8) 0.192(17) 0.102(9) 0.064(11) 0.050(7) 0.006(9)
C40A 0.152(19) 0.039(11) 0.059(10) -0.015(7) 0.044(11) -0.056(11)
C41A 0.25(4) 0.062(16) 0.21(3) -0.044(19) 0.09(3) -0.007(19)
C40B 0.24(5) 0.045(15) 0.17(4) -0.012(18) 0.06(4) -0.046(19)
C41B 0.23(4) 0.054(14) 0.14(2) -0.015(14) 0.04(3) -0.018(18)

loop_
_atom_type_symbol
_atom_type_description
_atom_type_scat_dispersion_real
_atom_type_scat_dispersion_imag
_atom_type_scat_source
C C 0.0033 0.0016 'International Tables Vol C Tables 4.2.6.8 and 6.1.1.4'
H H 0.0000 0.0000 'International Tables Vol C Tables 4.2.6.8 and 6.1.1.4'
Co Co 0.3494 0.9721 'International Tables Vol C Tables 4.2.6.8 and 6.1.1.4'
N N 0.0061 0.0033 'International Tables Vol C Tables 4.2.6.8 and 6.1.1.4'
O O 0.0106 0.0060 'International Tables Vol C Tables 4.2.6.8 and 6.1.1.4'

loop_
_geom_angle_atom_site_label_1
_geom_angle_atom_site_label_2
_geom_angle_atom_site_label_3
_geom_angle
_geom_angle_site_symmetry_1
_geom_angle_site_symmetry_3
_geom_angle_publ_flag
O1 Co1 O2 91.28(15) 2_655 . ?
O1 Co1 O6 178.27(17) 2_655 7_556 ?
O1 Co1 O9 88.59(15) 2_655 5_666 ?
O1 Co1 O10 89.05(17) 2_655 . ?
O6 Co1 O2 89.99(15) 7_556 . ?
O6 Co1 O10 89.89(18) 7_556 . ?
O9 Co1 O2 80.65(14) 5_666 . ?
O9 Co1 O6 92.78(16) 5_666 7_556 ?
O9 Co1 O10 89.92(17) 5_666 . ?
O10 Co1 O2 170.55(16) . . ?
O11 Co1 O1 90.64(19) . 2_655 ?
O11 Co1 O2 95.06(19) . . ?
O11 Co1 O6 88.08(19) . 7_556 ?
O11 Co1 O9 175.6(2) . 5_666 ?
O11 Co1 O10 94.4(2) . . ?
O5 Co2 O4 108.92(18) 3 8_556 ?
O5 Co2 O9 116.59(16) 3 . ?
O7 Co2 O4 106.09(18) . 8_556 ?
O7 Co2 O5 105.95(16) . 3 ?
O7 Co2 O9 110.30(17) . . ?
O9 Co2 O4 108.49(16) . 8_556 ?
O2 Co3 O2 86.10(18) 6_566 5_666 ?
O8 Co3 O2 92.13(14) . 5_666 ?
O8 Co3 O2 169.50(15) 2_656 5_666 ?
O8 Co3 O2 92.13(14) 2_656 6_566 ?
O8 Co3 O2 169.50(15) . 6_566 ?
O8 Co3 O8 91.4(2) 2_656 . ?
O9 Co3 O2 93.26(14) . 6_566 ?
O9 Co3 O2 82.09(14) . 5_666 ?
O9 Co3 O2 82.09(14) 2_656 6_566 ?
O9 Co3 O2 93.25(14) 2_656 5_666 ?
O9 Co3 O8 96.75(16) 2_656 2_656 ?
O9 Co3 O8 96.75(15) . . ?
O9 Co3 O8 87.69(15) . 2_656 ?
O9 Co3 O8 87.69(15) 2_656 . ?
O9 Co3 O9 173.7(2) 2_656 . ?
C14 O1 Co1 132.9(3) . 2_655 ?
Co3 O2 Co1 91.76(13) 5_666 . ?
C14 O2 Co1 123.9(3) . . ?
C14 O2 Co3 126.0(3) . 5_666 ?
C22 O4 Co2 112.8(4) . 8_455 ?
C38 O5 Co2 115.9(4) . 3_445 ?
C38 O6 Co1 134.6(4) . 7_556 ?
C30 O7 Co2 128.0(4) . . ?
C30 O8 Co3 139.4(4) . . ?
Co2 O9 Co1 110.18(18) . 5_666 ?
Co2 O9 Co3 118.22(18) . . ?
Co3 O9 Co1 99.40(16) . 5_666 ?
Co1 O10 H10A 118.6 . . ?
Co1 O10 H10B 118.1 . . ?
H10A O10 H10B 95.1 . . ?
C39 O11 Co1 122.3(7) . . ?
C4 N1 C15 112.4(4) . . ?
C7 N1 C4 112.3(4) . . ?
C7 N1 C15 112.9(5) . . ?
C1 N2 H2 106.9 . . ?
C23 N2 H2 106.9 . . ?
C23 N2 C1 113.4(4) . . ?
C23 N2 C31 110.4(5) . . ?
C31 N2 H2 106.9 . . ?
C31 N2 C1 112.0(4) . . ?
C39 N3 C40A 113.7(12) . . ?
C39 N3 C41A 116(2) . . ?
C39 N3 C41B 128.7(18) . . ?
C41A N3 C40A 126.5(19) . . ?
C40B N3 C39 131.3(18) . . ?
C40B N3 C41B 100(2) . . ?
N2 C1 H1 106.1 . . ?
N2 C1 C6 114.7(5) . . ?
C2 C1 N2 112.4(5) . . ?
C2 C1 H1 106.1 . . ?
C2 C1 C6 110.7(5) . . ?
C6 C1 H1 106.1 . . ?
C1 C2 H2A 109.4 . . ?
C1 C2 H2B 109.4 . . ?
C1 C2 C3 111.1(5) . . ?
H2A C2 H2B 108.0 . . ?
C3 C2 H2A 109.4 . . ?
C3 C2 H2B 109.4 . . ?
C2 C3 H3A 109.3 . . ?
C2 C3 H3B 109.3 . . ?
H3A C3 H3B 108.0 . . ?
C4 C3 C2 111.4(5) . . ?
C4 C3 H3A 109.3 . . ?
C4 C3 H3B 109.3 . . ?
N1 C4 C3 113.8(4) . . ?
N1 C4 H4 105.9 . . ?
N1 C4 C5 114.8(4) . . ?
C3 C4 H4 105.9 . . ?
C3 C4 C5 109.7(4) . . ?
C5 C4 H4 105.9 . . ?
C4 C5 H5A 109.8 . . ?
C4 C5 H5B 109.8 . . ?
H5A C5 H5B 108.2 . . ?
C6 C5 C4 109.5(5) . . ?
C6 C5 H5A 109.8 . . ?
C6 C5 H5B 109.8 . . ?
C1 C6 H6A 109.8 . . ?
C1 C6 H6B 109.8 . . ?
C5 C6 C1 109.5(5) . . ?
C5 C6 H6A 109.8 . . ?
C5 C6 H6B 109.8 . . ?
H6A C6 H6B 108.2 . . ?
N1 C7 H7A 108.7 . . ?
N1 C7 H7B 108.7 . . ?
N1 C7 C8 114.2(5) . . ?
H7A C7 H7B 107.6 . . ?
C8 C7 H7A 108.7 . . ?
C8 C7 H7B 108.7 . . ?
C9 C8 C7 120.5(5) . . ?
C13 C8 C7 120.5(5) . . ?
C13 C8 C9 118.9(5) . . ?
C8 C9 H9 120.2 . . ?
C8 C9 C10 119.7(5) . . ?
C10 C9 H9 120.2 . . ?
C9 C10 H10 119.8 . . ?
C11 C10 C9 120.3(5) . . ?
C11 C10 H10 119.8 . . ?
C10 C11 C12 119.2(5) . . ?
C10 C11 C14 121.2(5) . . ?
C12 C11 C14 119.6(5) . . ?
C11 C12 H12 120.3 . . ?
C13 C12 C11 119.3(6) . . ?
C13 C12 H12 120.3 . . ?
C8 C13 C12 122.5(6) . . ?
C8 C13 H13 118.8 . . ?
C12 C13 H13 118.8 . . ?
O1 C14 O2 123.8(5) . . ?
O1 C14 C11 118.1(5) . . ?
O2 C14 C11 118.1(5) . . ?
N1 C15 H15A 109.8 . . ?
N1 C15 H15B 109.8 . . ?
N1 C15 C16 109.4(4) . . ?
H15A C15 H15B 108.2 . . ?
C16 C15 H15A 109.8 . . ?
C16 C15 H15B 109.8 . . ?
C17 C16 C15 120.7(5) . . ?
C17 C16 C21 119.2(6) . . ?
C21 C16 C15 119.8(6) . . ?
C16 C17 H17 119.3 . . ?
C16 C17 C18 121.3(6) . . ?
C18 C17 H17 119.3 . . ?
C17 C18 H18 120.0 . . ?
C17 C18 C19 120.0(6) . . ?
C19 C18 H18 120.0 . . ?
C18 C19 C22 120.9(6) . . ?
C20 C19 C18 118.7(6) . . ?
C20 C19 C22 120.3(6) . . ?
C19 C20 H20 119.7 . . ?
C19 C20 C21 120.7(6) . . ?
C21 C20 H20 119.7 . . ?
C16 C21 C20 120.0(6) . . ?
C16 C21 H21 120.0 . . ?
C20 C21 H21 120.0 . . ?
O3 C22 O4 121.8(6) . . ?
O3 C22 C19 120.7(6) . . ?
O4 C22 C19 117.5(6) . . ?
N2 C23 H23A 109.1 . . ?
N2 C23 H23B 109.1 . . ?
N2 C23 C24 112.5(5) . . ?
H23A C23 H23B 107.8 . . ?
C24 C23 H23A 109.1 . . ?
C24 C23 H23B 109.1 . . ?
C25 C24 C23 122.6(5) . . ?
C25 C24 C29 117.9(6) . . ?
C29 C24 C23 119.5(6) . . ?
C24 C25 H25 118.9 . . ?
C24 C25 C26 122.3(6) . . ?
C26 C25 H25 118.9 . . ?
C25 C26 H26 119.9 . . ?
C27 C26 C25 120.2(6) . . ?
C27 C26 H26 119.9 . . ?
C26 C27 C30 120.6(5) . . ?
C28 C27 C26 117.4(5) . . ?
C28 C27 C30 121.7(5) . . ?
C27 C28 H28 118.9 . . ?
C27 C28 C29 122.2(6) . . ?
C29 C28 H28 118.9 . . ?
C24 C29 C28 119.8(6) . . ?
C24 C29 H29 120.1 . . ?
C28 C29 H29 120.1 . . ?
O7 C30 C27 116.4(5) . . ?
O8 C30 O7 125.5(5) . . ?
O8 C30 C27 118.1(6) . . ?
N2 C31 H31A 109.0 . . ?
N2 C31 H31B 109.0 . . ?
N2 C31 C32 112.9(5) . . ?
H31A C31 H31B 107.8 . . ?
C32 C31 H31A 109.0 . . ?
C32 C31 H31B 109.0 . . ?
C33 C32 C31 121.7(5) . . ?
C37 C32 C31 119.9(5) . . ?
C37 C32 C33 118.4(6) . . ?
C32 C33 H33 119.7 . . ?
C34 C33 C32 120.6(5) . . ?
C34 C33 H33 119.7 . . ?
C33 C34 H34 119.4 . . ?
C35 C34 C33 121.2(5) . . ?
C35 C34 H34 119.4 . . ?
C34 C35 C36 118.6(5) . . ?
C34 C35 C38 120.5(5) . . ?
C36 C35 C38 120.9(5) . . ?
C35 C36 H36 119.8 . . ?
C37 C36 C35 120.5(6) . . ?
C37 C36 H36 119.8 . . ?
C32 C37 H37 119.6 . . ?
C36 C37 C32 120.7(6) . . ?
C36 C37 H37 119.6 . . ?
O5 C38 C35 118.6(5) . . ?
O6 C38 O5 122.5(5) . . ?
O6 C38 C35 118.8(5) . . ?
O11 C39 N3 125.0(13) . . ?
O11 C39 H39 117.5 . . ?
N3 C39 H39 117.5 . . ?
N3 C40A H40A 109.5 . . ?
N3 C40A H40B 109.5 . . ?
N3 C40A H40C 109.5 . . ?
H40A C40A H40B 109.5 . . ?
H40A C40A H40C 109.5 . . ?
H40B C40A H40C 109.5 . . ?
N3 C41A H41A 109.5 . . ?
N3 C41A H41B 109.5 . . ?
N3 C41A H41C 109.5 . . ?
H41A C41A H41B 109.5 . . ?
H41A C41A H41C 109.5 . . ?
H41B C41A H41C 109.5 . . ?
N3 C40B H40D 109.5 . . ?
N3 C40B H40E 109.5 . . ?
N3 C40B H40F 109.5 . . ?
H40D C40B H40E 109.5 . . ?
H40D C40B H40F 109.5 . . ?
H40E C40B H40F 109.5 . . ?
N3 C41B H41D 109.5 . . ?
N3 C41B H41E 109.5 . . ?
N3 C41B H41F 109.5 . . ?
H41D C41B H41E 109.5 . . ?
H41D C41B H41F 109.5 . . ?
H41E C41B H41F 109.5 . . ?
O12 C42 H42 128.0 . . ?
O12 C42 N4 104(2) . . ?
N4 C42 H42 128.0 . . ?
C42 N4 C43 137.2(16) . . ?
C42 N4 C44 117.9(18) . . ?
C43 N4 C44 104.1(15) . . ?
N4 C43 H43A 109.5 . . ?
N4 C43 H43B 109.5 . . ?
N4 C43 H43C 109.5 . . ?
H43A C43 H43B 109.5 . . ?
H43A C43 H43C 109.5 . . ?
H43B C43 H43C 109.5 . . ?
N4 C44 H44A 109.5 . . ?
N4 C44 H44B 109.5 . . ?
N4 C44 H44C 109.5 . . ?
H44A C44 H44B 109.5 . . ?
H44A C44 H44C 109.5 . . ?
H44B C44 H44C 109.5 . . ?

loop_
_geom_bond_atom_site_label_1
_geom_bond_atom_site_label_2
_geom_bond_distance
_geom_bond_site_symmetry_2
_geom_bond_publ_flag
Co1 O1 2.065(4) 2_655 ?
Co1 O2 2.209(4) . ?
Co1 O6 2.082(4) 7_556 ?
Co1 O9 2.074(4) 5_666 ?
Co1 O10 2.112(4) . ?
Co1 O11 2.044(5) . ?
Co2 O4 1.980(4) 8_556 ?
Co2 O5 1.975(4) 3 ?
Co2 O7 1.965(4) . ?
Co2 O9 1.977(4) . ?
Co3 O2 2.172(3) 6_566 ?
Co3 O2 2.172(3) 5_666 ?
Co3 O8 2.115(4) 2_656 ?
Co3 O8 2.115(4) . ?
Co3 O9 2.050(4) . ?
Co3 O9 2.050(4) 2_656 ?
O1 C14 1.252(7) . ?
O2 C14 1.295(6) . ?
O3 C22 1.255(8) . ?
O4 C22 1.267(7) . ?
O5 C38 1.293(7) . ?
O6 C38 1.237(6) . ?
O7 C30 1.286(7) . ?
O8 C30 1.245(7) . ?
O10 H10A 1.0079 . ?
O10 H10B 1.0009 . ?
O11 C39 1.070(18) . ?
N1 C4 1.473(7) . ?
N1 C7 1.446(7) . ?
N1 C15 1.484(7) . ?
N2 H2 0.9800 . ?
N2 C1 1.491(7) . ?
N2 C23 1.477(7) . ?
N2 C31 1.486(7) . ?
N3 C39 1.453(15) . ?
N3 C40A 1.57(3) . ?
N3 C41A 1.547(19) . ?
N3 C40B 1.28(5) . ?
N3 C41B 1.60(3) . ?
C1 H1 0.9800 . ?
C1 C2 1.484(8) . ?
C1 C6 1.533(8) . ?
C2 H2A 0.9700 . ?
C2 H2B 0.9700 . ?
C2 C3 1.550(8) . ?
C3 H3A 0.9700 . ?
C3 H3B 0.9700 . ?
C3 C4 1.516(8) . ?
C4 H4 0.9800 . ?
C4 C5 1.556(8) . ?
C5 H5A 0.9700 . ?
C5 H5B 0.9700 . ?
C5 C6 1.529(8) . ?
C6 H6A 0.9700 . ?
C6 H6B 0.9700 . ?
C7 H7A 0.9700 . ?
C7 H7B 0.9700 . ?
C7 C8 1.515(8) . ?
C8 C9 1.390(8) . ?
C8 C13 1.372(8) . ?
C9 H9 0.9300 . ?
C9 C10 1.415(7) . ?
C10 H10 0.9300 . ?
C10 C11 1.386(8) . ?
C11 C12 1.403(8) . ?
C11 C14 1.480(7) . ?
C12 H12 0.9300 . ?
C12 C13 1.379(8) . ?
C13 H13 0.9300 . ?
C15 H15A 0.9700 . ?
C15 H15B 0.9700 . ?
C15 C16 1.532(8) . ?
C16 C17 1.374(8) . ?
C16 C21 1.378(10) . ?
C17 H17 0.9300 . ?
C17 C18 1.385(8) . ?
C18 H18 0.9300 . ?
C18 C19 1.406(9) . ?
C19 C20 1.366(9) . ?
C19 C22 1.493(8) . ?
C20 H20 0.9300 . ?
C20 C21 1.418(9) . ?
C21 H21 0.9300 . ?
C23 H23A 0.9700 . ?
C23 H23B 0.9700 . ?
C23 C24 1.500(8) . ?
C24 C25 1.363(9) . ?
C24 C29 1.390(9) . ?
C25 H25 0.9300 . ?
C25 C26 1.399(8) . ?
C26 H26 0.9300 . ?
C26 C27 1.391(8) . ?
C27 C28 1.372(8) . ?
C27 C30 1.483(8) . ?
C28 H28 0.9300 . ?
C28 C29 1.401(9) . ?
C29 H29 0.9300 . ?
C31 H31A 0.9700 . ?
C31 H31B 0.9700 . ?
C31 C32 1.526(8) . ?
C32 C33 1.391(8) . ?
C32 C37 1.385(8) . ?
C33 H33 0.9300 . ?
C33 C34 1.373(8) . ?
C34 H34 0.9300 . ?
C34 C35 1.367(8) . ?
C35 C36 1.401(8) . ?
C35 C38 1.497(8) . ?
C36 H36 0.9300 . ?
C36 C37 1.369(9) . ?
C37 H37 0.9300 . ?
C39 H39 0.9300 . ?
C40A H40A 0.9600 . ?
C40A H40B 0.9600 . ?
C40A H40C 0.9600 . ?
C41A H41A 0.9600 . ?
C41A H41B 0.9600 . ?
C41A H41C 0.9600 . ?
C40B H40D 0.9600 . ?
C40B H40E 0.9600 . ?
C40B H40F 0.9600 . ?
C41B H41D 0.9600 . ?
C41B H41E 0.9600 . ?
C41B H41F 0.9600 . ?
O12 C42 1.285(18) . ?
C42 H42 0.9300 . ?
C42 N4 1.325(17) . ?
N4 C43 1.368(19) . ?
N4 C44 1.423(17) . ?
C43 H43A 0.9600 . ?
C43 H43B 0.9600 . ?
C43 H43C 0.9600 . ?
C44 H44A 0.9600 . ?
C44 H44B 0.9600 . ?
C44 H44C 0.9600 . ?

loop_
_geom_torsion_atom_site_label_1
_geom_torsion_atom_site_label_2
_geom_torsion_atom_site_label_3
_geom_torsion_atom_site_label_4
_geom_torsion
_geom_torsion_site_symmetry_1
_geom_torsion_site_symmetry_2
_geom_torsion_site_symmetry_3
_geom_torsion_site_symmetry_4
_geom_torsion_publ_flag
Co1 O1 C14 O2 4.6(9) 2_655 . . . ?
Co1 O1 C14 C11 -173.3(4) 2_655 . . . ?
Co1 O2 C14 O1 104.6(6) . . . . ?
Co1 O2 C14 C11 -77.5(5) . . . . ?
Co1 O6 C38 O5 53.4(8) 7_556 . . . ?
Co1 O6 C38 C35 -130.1(5) 7_556 . . . ?
Co1 O11 C39 N3 178.5(10) . . . . ?
Co2 O4 C22 O3 -5.1(9) 8_455 . . . ?
Co2 O4 C22 C19 175.2(4) 8_455 . . . ?
Co2 O5 C38 O6 5.9(7) 3_445 . . . ?
Co2 O5 C38 C35 -170.6(4) 3_445 . . . ?
Co2 O7 C30 O8 5.6(8) . . . . ?
Co2 O7 C30 C27 -175.5(3) . . . . ?
Co3 O2 C14 O1 -17.7(8) 5_666 . . . ?
Co3 O2 C14 C11 160.2(4) 5_666 . . . ?
Co3 O8 C30 O7 -16.9(9) . . . . ?
Co3 O8 C30 C27 164.3(4) . . . . ?
N1 C4 C5 C6 172.2(5) . . . . ?
N1 C7 C8 C9 -27.5(7) . . . . ?
N1 C7 C8 C13 156.0(5) . . . . ?
N1 C15 C16 C17 -47.9(8) . . . . ?
N1 C15 C16 C21 126.1(7) . . . . ?
N2 C1 C2 C3 -173.0(5) . . . . ?
N2 C1 C6 C5 171.2(5) . . . . ?
N2 C23 C24 C25 129.3(6) . . . . ?
N2 C23 C24 C29 -50.1(8) . . . . ?
N2 C31 C32 C33 -41.0(7) . . . . ?
N2 C31 C32 C37 141.4(5) . . . . ?
C1 N2 C23 C24 171.1(5) . . . . ?
C1 N2 C31 C32 -65.8(6) . . . . ?
C1 C2 C3 C4 -55.8(6) . . . . ?
C2 C1 C6 C5 -60.3(6) . . . . ?
C2 C3 C4 N1 -174.4(4) . . . . ?
C2 C3 C4 C5 55.5(6) . . . . ?
C3 C4 C5 C6 -58.2(6) . . . . ?
C4 N1 C7 C8 -77.9(6) . . . . ?
C4 N1 C15 C16 171.1(5) . . . . ?
C4 C5 C6 C1 59.9(6) . . . . ?
C6 C1 C2 C3 57.3(6) . . . . ?
C7 N1 C4 C3 159.4(4) . . . . ?
C7 N1 C4 C5 -73.1(6) . . . . ?
C7 N1 C15 C16 -60.7(7) . . . . ?
C7 C8 C9 C10 -173.8(5) . . . . ?
C7 C8 C13 C12 175.5(6) . . . . ?
C8 C9 C10 C11 -2.8(9) . . . . ?
C9 C8 C13 C12 -1.1(10) . . . . ?
C9 C10 C11 C12 1.1(8) . . . . ?
C9 C10 C11 C14 -179.1(5) . . . . ?
C10 C11 C12 C13 0.6(9) . . . . ?
C10 C11 C14 O1 178.6(5) . . . . ?
C10 C11 C14 O2 0.6(8) . . . . ?
C11 C12 C13 C8 -0.6(10) . . . . ?
C12 C11 C14 O1 -1.6(8) . . . . ?
C12 C11 C14 O2 -179.7(5) . . . . ?
C13 C8 C9 C10 2.8(9) . . . . ?
C14 C11 C12 C13 -179.2(6) . . . . ?
C15 N1 C4 C3 -72.1(6) . . . . ?
C15 N1 C4 C5 55.4(7) . . . . ?
C15 N1 C7 C8 153.8(5) . . . . ?
C15 C16 C17 C18 174.1(6) . . . . ?
C15 C16 C21 C20 -174.6(7) . . . . ?
C16 C17 C18 C19 -1.2(9) . . . . ?
C17 C16 C21 C20 -0.6(11) . . . . ?
C17 C18 C19 C20 2.8(10) . . . . ?
C17 C18 C19 C22 -173.9(6) . . . . ?
C18 C19 C20 C21 -3.3(11) . . . . ?
C18 C19 C22 O3 -175.3(7) . . . . ?
C18 C19 C22 O4 4.4(9) . . . . ?
C19 C20 C21 C16 2.3(13) . . . . ?
C20 C19 C22 O3 8.1(11) . . . . ?
C20 C19 C22 O4 -172.2(7) . . . . ?
C21 C16 C17 C18 0.1(10) . . . . ?
C22 C19 C20 C21 173.4(7) . . . . ?
C23 N2 C1 C2 -69.8(6) . . . . ?
C23 N2 C1 C6 57.8(7) . . . . ?
C23 N2 C31 C32 166.9(5) . . . . ?
C23 C24 C25 C26 -178.7(6) . . . . ?
C23 C24 C29 C28 175.9(6) . . . . ?
C24 C25 C26 C27 0.4(9) . . . . ?
C25 C24 C29 C28 -3.6(10) . . . . ?
C25 C26 C27 C28 1.5(9) . . . . ?
C25 C26 C27 C30 176.5(5) . . . . ?
C26 C27 C28 C29 -4.5(9) . . . . ?
C26 C27 C30 O7 -6.3(8) . . . . ?
C26 C27 C30 O8 172.6(5) . . . . ?
C27 C28 C29 C24 5.7(11) . . . . ?
C28 C27 C30 O7 168.5(5) . . . . ?
C28 C27 C30 O8 -12.6(8) . . . . ?
C29 C24 C25 C26 0.7(9) . . . . ?
C30 C27 C28 C29 -179.5(6) . . . . ?
C31 N2 C1 C2 164.4(5) . . . . ?
C31 N2 C1 C6 -67.9(6) . . . . ?
C31 N2 C23 C24 -62.3(7) . . . . ?
C31 C32 C33 C34 -177.1(5) . . . . ?
C31 C32 C37 C36 178.7(6) . . . . ?
C32 C33 C34 C35 -1.4(9) . . . . ?
C33 C32 C37 C36 1.1(9) . . . . ?
C33 C34 C35 C36 0.7(8) . . . . ?
C33 C34 C35 C38 179.5(5) . . . . ?
C34 C35 C36 C37 0.9(9) . . . . ?
C34 C35 C38 O5 -178.2(5) . . . . ?
C34 C35 C38 O6 5.2(8) . . . . ?
C35 C36 C37 C32 -1.8(10) . . . . ?
C36 C35 C38 O5 0.7(8) . . . . ?
C36 C35 C38 O6 -176.0(6) . . . . ?
C37 C32 C33 C34 0.5(8) . . . . ?
C38 C35 C36 C37 -178.0(6) . . . . ?
C40A N3 C39 O11 4(2) . . . . ?
C41A N3 C39 O11 165(2) . . . . ?
C40B N3 C39 O11 19(5) . . . . ?
C41B N3 C39 O11 -153(3) . . . . ?
O12 C42 N4 C43 173(2) . . . . ?
O12 C42 N4 C44 5(3) . . . . ?
